data_4080080
loop_
_publ_author_name
'Chilleck, Maren A.'
'Braun, Thomas'
'Herrmann, Roy'
'Braun, Beatrice'

_publ_section_title
;
 Zinc Complexes with the N-Donor-Functionalized Cyclopentadienyl Ligand
 C5Me4(CH2)2NMe2
;
_journal_issue 4
_journal_name_full Organometallics
_journal_page_first 1067
_journal_paper_doi 10.1021/om301181e
_journal_volume 32
_journal_year 2013
_chemical_formula_moiety 'C26 H44 N2 Zn'
_chemical_formula_sum 'C26 H44 N2 Zn'
_chemical_formula_weight 450.00
_chemical_name_systematic
; 
 ? 
;
_space_group_IT_number 2
_symmetry_cell_setting triclinic
_symmetry_space_group_name_Hall '-P 1'
_symmetry_space_group_name_H-M 'P -1'
_atom_sites_solution_hydrogens geom
_atom_sites_solution_primary direct
_atom_sites_solution_secondary difmap
_audit_creation_method SHELXL-97
_cell_angle_alpha 95.219(3)
_cell_angle_beta 112.220(3)
_cell_angle_gamma 90.259(2)
_cell_formula_units_Z 8
_cell_length_a 17.1914(3)
_cell_length_b 17.2130(4)
_cell_length_c 18.0119(6)
_cell_measurement_reflns_used 71998
_cell_measurement_temperature 100(2)
_cell_measurement_theta_max 29.58
_cell_measurement_theta_min 3.23
_cell_volume 4909.4(2)
_computing_cell_refinement 'X-AREA (Stoe & Cie, 2002)'
_computing_data_collection 'X-AREA (Stoe & Cie, 2002)'
_computing_data_reduction 'X-RED (Stoe & Cie, 2002)'
_computing_molecular_graphics 'DIAMOND (Brandenburg & Berndt, 1999)'
_computing_publication_material 'SHELXL97 (Sheldrick, 1997)'
_computing_structure_refinement 'SHELXL-97 (Sheldrick, 1997)'
_computing_structure_solution 'SHELXS-97 (Sheldrick, 1990)'
_diffrn_ambient_temperature 100(2)
_diffrn_measured_fraction_theta_full 0.990
_diffrn_measured_fraction_theta_max 0.990
_diffrn_measurement_device_type 'STOE IPDS2theta'
_diffrn_measurement_method 'rotation method'
_diffrn_radiation_monochromator graphite
_diffrn_radiation_source 'fine-focus sealed tube'
_diffrn_radiation_type MoK\a
_diffrn_radiation_wavelength 0.71073
_diffrn_reflns_av_R_equivalents 0.0435
_diffrn_reflns_av_sigmaI/netI 0.0409
_diffrn_reflns_limit_h_max 23
_diffrn_reflns_limit_h_min -23
_diffrn_reflns_limit_k_max 23
_diffrn_reflns_limit_k_min -23
_diffrn_reflns_limit_l_max 24
_diffrn_reflns_limit_l_min -24
_diffrn_reflns_number 80079
_diffrn_reflns_theta_full 29.24
_diffrn_reflns_theta_max 29.24
_diffrn_reflns_theta_min 3.28
_exptl_absorpt_coefficient_mu 1.014
_exptl_absorpt_correction_T_max 0.8228
_exptl_absorpt_correction_T_min 0.7242
_exptl_absorpt_correction_type numerical
_exptl_absorpt_process_details
;
The crystal faces were indexed by microscope on the diffractometer. After 
that a numerical absorption correction basing on a Gaussian algorithsm 
was applied, which is implemented in the X-RED program (Stoe, 2002).
;
_exptl_crystal_colour colourless
_exptl_crystal_density_diffrn 1.218
_exptl_crystal_density_method 'not measured'
_exptl_crystal_description fragment
_exptl_crystal_F_000 1952
_exptl_crystal_size_max 0.34
_exptl_crystal_size_mid 0.32
_exptl_crystal_size_min 0.20
_refine_diff_density_max 0.428
_refine_diff_density_min -0.524
_refine_diff_density_rms 0.066
_refine_ls_extinction_method none
_refine_ls_goodness_of_fit_ref 1.030
_refine_ls_hydrogen_treatment constr
_refine_ls_matrix_type full
_refine_ls_number_parameters 1092
_refine_ls_number_reflns 26451
_refine_ls_number_restraints 0
_refine_ls_restrained_S_all 1.030
_refine_ls_R_factor_all 0.0611
_refine_ls_R_factor_gt 0.0419
_refine_ls_shift/su_max 0.004
_refine_ls_shift/su_mean 0.000
_refine_ls_structure_factor_coef Fsqd
_refine_ls_weighting_details 'calc w=1/[\s^2^(Fo^2^)+(0.0333P)^2^+3.3679P] where P=(Fo^2^+2Fc^2^)/3'
_refine_ls_weighting_scheme calc
_refine_ls_wR_factor_gt 0.0819
_refine_ls_wR_factor_ref 0.0878
_reflns_number_gt 20783
_reflns_number_total 26451
_reflns_threshold_expression >2sigma(I)
_cod_data_source_file om301181e_si_001.cif
_cod_data_source_block maren2_complex4
_cod_depositor_comments
;
The following automatic conversions were performed:

'_symmetry_cell_setting' value 'Triclinic' changed to 'triclinic'
according to /home/saulius/struct/CIF-dictionaries/cif_core.dic
dictionary named 'cif_core.dic' version 2.4.2 from 2011-04-26.

Automatic conversion script
Id: cif_fix_values 1891 2012-01-12 08:04:46Z andrius 
;
_cod_original_sg_symbol_Hall -P1
_cod_original_sg_symbol_H-M P-1
_cod_database_code 4080080

loop_
_symmetry_equiv_pos_as_xyz
'x, y, z'
'-x, -y, -z'

loop_
_atom_site_label
_atom_site_type_symbol
_atom_site_fract_x
_atom_site_fract_y
_atom_site_fract_z
_atom_site_U_iso_or_equiv
_atom_site_adp_type
_atom_site_occupancy
_atom_site_symmetry_multiplicity
_atom_site_calc_flag
_atom_site_refinement_flags
C1 C 0.98572(12) 1.09506(11) 0.26700(12) 0.0198(4) Uani 1 1 d .
C2 C 1.06288(13) 1.08664(12) 0.25149(12) 0.0218(4) Uani 1 1 d .
C3 C 1.13110(13) 1.10525(12) 0.32306(13) 0.0239(4) Uani 1 1 d .
C4 C 1.10019(13) 1.12979(12) 0.38462(12) 0.0231(4) Uani 1 1 d .
C5 C 1.01356(13) 1.12609(11) 0.35122(12) 0.0205(4) Uani 1 1 d .
C6 C 1.06647(14) 1.06010(13) 0.17096(13) 0.0268(4) Uani 1 1 d .
H6A H 1.1166 1.0853 0.1674 0.032 Uiso 1 1 calc R
H6B H 1.0162 1.0780 0.1280 0.032 Uiso 1 1 calc R
C7 C 1.07020(14) 0.97197(13) 0.15540(13) 0.0262(4) Uani 1 1 d .
H7A H 1.0762 0.9598 0.1031 0.031 Uiso 1 1 calc R
H7B H 1.1208 0.9540 0.1979 0.031 Uiso 1 1 calc R
C8 C 0.92201(14) 0.94204(13) 0.08040(12) 0.0270(4) Uani 1 1 d .
H8A H 0.9362 0.9297 0.0330 0.041 Uiso 1 1 calc R
H8B H 0.9078 0.9970 0.0836 0.041 Uiso 1 1 calc R
H8C H 0.8737 0.9088 0.0759 0.041 Uiso 1 1 calc R
C9 C 1.01053(16) 0.84368(13) 0.14756(14) 0.0291(5) Uani 1 1 d .
H9A H 0.9623 0.8135 0.1481 0.044 Uiso 1 1 calc R
H9B H 1.0612 0.8327 0.1933 0.044 Uiso 1 1 calc R
H9C H 1.0185 0.8290 0.0971 0.044 Uiso 1 1 calc R
C10 C 1.22216(14) 1.09897(15) 0.33686(15) 0.0340(5) Uani 1 1 d .
H10A H 1.2277 1.0819 0.2858 0.051 Uiso 1 1 calc R
H10B H 1.2471 1.0609 0.3756 0.051 Uiso 1 1 calc R
H10C H 1.2513 1.1500 0.3582 0.051 Uiso 1 1 calc R
C11 C 1.15540(15) 1.15279(14) 0.47127(13) 0.0330(5) Uani 1 1 d .
H11A H 1.1257 1.1884 0.4960 0.050 Uiso 1 1 calc R
H11B H 1.2073 1.1790 0.4741 0.050 Uiso 1 1 calc R
H11C H 1.1692 1.1060 0.5002 0.050 Uiso 1 1 calc R
C12 C 0.95678(14) 1.15660(12) 0.39174(13) 0.0268(4) Uani 1 1 d .
H12A H 0.9891 1.1676 0.4498 0.040 Uiso 1 1 calc R
H12B H 0.9117 1.1175 0.3826 0.040 Uiso 1 1 calc R
H12C H 0.9323 1.2047 0.3694 0.040 Uiso 1 1 calc R
C13 C 0.90891(14) 1.13066(12) 0.20751(13) 0.0264(4) Uani 1 1 d .
H13A H 0.8622 1.1281 0.2259 0.040 Uiso 1 1 calc R
H13B H 0.8928 1.1015 0.1542 0.040 Uiso 1 1 calc R
H13C H 0.9224 1.1853 0.2042 0.040 Uiso 1 1 calc R
C14 C 0.84054(12) 0.92728(11) 0.24978(11) 0.0180(4) Uani 1 1 d .
C15 C 0.86618(12) 0.84623(11) 0.25967(11) 0.0180(4) Uani 1 1 d .
C16 C 0.82712(12) 0.80149(11) 0.18746(12) 0.0189(4) Uani 1 1 d .
C17 C 0.77200(12) 0.85009(11) 0.13038(11) 0.0187(4) Uani 1 1 d .
C18 C 0.77852(12) 0.92448(11) 0.16734(12) 0.0190(4) Uani 1 1 d .
C19 C 0.92489(13) 0.81785(11) 0.33673(12) 0.0213(4) Uani 1 1 d .
H19A H 0.9114 0.7618 0.3361 0.026 Uiso 1 1 calc R
H19B H 0.9146 0.8462 0.3823 0.026 Uiso 1 1 calc R
C20 C 1.01784(13) 0.82799(11) 0.35180(12) 0.0214(4) Uani 1 1 d .
H20A H 1.0513 0.8052 0.4022 0.026 Uiso 1 1 calc R
H20B H 1.0287 0.7985 0.3071 0.026 Uiso 1 1 calc R
C21 C 1.13433(13) 0.91222(14) 0.36294(14) 0.0301(5) Uani 1 1 d .
H21A H 1.1551 0.9664 0.3688 0.045 Uiso 1 1 calc R
H21B H 1.1362 0.8850 0.3135 0.045 Uiso 1 1 calc R
H21C H 1.1698 0.8861 0.4095 0.045 Uiso 1 1 calc R
C22 C 1.04864(14) 0.95121(12) 0.43546(12) 0.0260(4) Uani 1 1 d .
H22A H 1.0873 0.9254 0.4806 0.039 Uiso 1 1 calc R
H22B H 0.9920 0.9490 0.4363 0.039 Uiso 1 1 calc R
H22C H 1.0677 1.0059 0.4403 0.039 Uiso 1 1 calc R
C23 C 0.83770(14) 0.71636(12) 0.16958(13) 0.0254(4) Uani 1 1 d .
H23A H 0.8696 0.7100 0.1346 0.038 Uiso 1 1 calc R
H23B H 0.7823 0.6897 0.1424 0.038 Uiso 1 1 calc R
H23C H 0.8681 0.6936 0.2201 0.038 Uiso 1 1 calc R
C24 C 0.71901(13) 0.82233(12) 0.04432(12) 0.0252(4) Uani 1 1 d .
H24A H 0.6755 0.8598 0.0222 0.038 Uiso 1 1 calc R
H24B H 0.6924 0.7712 0.0419 0.038 Uiso 1 1 calc R
H24C H 0.7546 0.8178 0.0127 0.038 Uiso 1 1 calc R
C25 C 0.72606(13) 0.99097(12) 0.13042(13) 0.0254(4) Uani 1 1 d .
H25A H 0.7192 0.9899 0.0738 0.038 Uiso 1 1 calc R
H25B H 0.7541 1.0406 0.1596 0.038 Uiso 1 1 calc R
H25C H 0.6707 0.9858 0.1338 0.038 Uiso 1 1 calc R
C26 C 0.81856(14) 0.97389(12) 0.31494(13) 0.0244(4) Uani 1 1 d .
H26A H 0.8042 1.0268 0.2998 0.037 Uiso 1 1 calc R
H26B H 0.8669 0.9767 0.3663 0.037 Uiso 1 1 calc R
H26C H 0.7704 0.9481 0.3205 0.037 Uiso 1 1 calc R
C27 C 0.71310(11) 0.37290(11) 0.23971(11) 0.0167(3) Uani 1 1 d .
C28 C 0.69045(12) 0.45495(11) 0.24694(11) 0.0187(4) Uani 1 1 d .
C29 C 0.66891(12) 0.48307(11) 0.17315(12) 0.0201(4) Uani 1 1 d .
C30 C 0.68128(12) 0.42353(11) 0.11786(11) 0.0190(4) Uani 1 1 d .
C31 C 0.70865(11) 0.35837(11) 0.15706(11) 0.0177(4) Uani 1 1 d .
C32 C 0.69215(13) 0.49964(11) 0.32330(12) 0.0222(4) Uani 1 1 d .
H32A H 0.7002 0.5560 0.3198 0.027 Uiso 1 1 calc R
H32B H 0.7414 0.4841 0.3690 0.027 Uiso 1 1 calc R
C33 C 0.61386(13) 0.48784(11) 0.34165(12) 0.0223(4) Uani 1 1 d .
H33A H 0.6197 0.5217 0.3911 0.027 Uiso 1 1 calc R
H33B H 0.5647 0.5048 0.2968 0.027 Uiso 1 1 calc R
C34 C 0.66044(14) 0.38588(12) 0.43037(12) 0.0247(4) Uani 1 1 d .
H34A H 0.6574 0.4217 0.4746 0.037 Uiso 1 1 calc R
H34B H 0.7167 0.3906 0.4289 0.037 Uiso 1 1 calc R
H34C H 0.6493 0.3322 0.4388 0.037 Uiso 1 1 calc R
C35 C 0.51469(14) 0.40106(13) 0.36097(13) 0.0268(4) Uani 1 1 d .
H35A H 0.5024 0.3473 0.3684 0.040 Uiso 1 1 calc R
H35B H 0.4708 0.4167 0.3120 0.040 Uiso 1 1 calc R
H35C H 0.5162 0.4361 0.4076 0.040 Uiso 1 1 calc R
C36 C 0.63657(15) 0.56187(12) 0.15017(14) 0.0290(5) Uani 1 1 d .
H36A H 0.6359 0.5938 0.1978 0.044 Uiso 1 1 calc R
H36B H 0.5794 0.5556 0.1091 0.044 Uiso 1 1 calc R
H36C H 0.6733 0.5877 0.1286 0.044 Uiso 1 1 calc R
C37 C 0.66404(14) 0.43452(13) 0.03119(12) 0.0274(4) Uani 1 1 d .
H37A H 0.6836 0.3896 0.0066 0.041 Uiso 1 1 calc R
H37B H 0.6939 0.4822 0.0286 0.041 Uiso 1 1 calc R
H37C H 0.6035 0.4389 0.0020 0.041 Uiso 1 1 calc R
C38 C 0.73653(14) 0.28520(12) 0.12366(12) 0.0236(4) Uani 1 1 d .
H38A H 0.7379 0.2929 0.0709 0.035 Uiso 1 1 calc R
H38B H 0.6970 0.2417 0.1178 0.035 Uiso 1 1 calc R
H38C H 0.7929 0.2734 0.1606 0.035 Uiso 1 1 calc R
C39 C 0.78992(12) 0.34339(12) 0.30532(12) 0.0227(4) Uani 1 1 d .
H39A H 0.7944 0.2874 0.2926 0.034 Uiso 1 1 calc R
H39B H 0.7840 0.3522 0.3574 0.034 Uiso 1 1 calc R
H39C H 0.8407 0.3716 0.3080 0.034 Uiso 1 1 calc R
C40 C 0.59480(13) 0.20400(11) 0.26724(12) 0.0202(4) Uani 1 1 d .
C41 C 0.50587(13) 0.20394(11) 0.25652(12) 0.0213(4) Uani 1 1 d .
C42 C 0.49986(13) 0.19829(12) 0.32997(12) 0.0219(4) Uani 1 1 d .
C43 C 0.58317(13) 0.19007(11) 0.38875(12) 0.0217(4) Uani 1 1 d .
C44 C 0.63944(13) 0.19177(11) 0.35186(12) 0.0214(4) Uani 1 1 d .
C45 C 0.43469(14) 0.21125(13) 0.17760(13) 0.0275(4) Uani 1 1 d .
H45A H 0.3839 0.1843 0.1779 0.033 Uiso 1 1 calc R
H45B H 0.4489 0.1839 0.1339 0.033 Uiso 1 1 calc R
C46 C 0.41375(13) 0.29498(13) 0.15829(13) 0.0255(4) Uani 1 1 d .
H46A H 0.3642 0.2938 0.1070 0.031 Uiso 1 1 calc R
H46B H 0.3982 0.3221 0.2012 0.031 Uiso 1 1 calc R
C47 C 0.49597(14) 0.31078(14) 0.07657(12) 0.0294(5) Uani 1 1 d .
H47A H 0.4437 0.3152 0.0299 0.044 Uiso 1 1 calc R
H47B H 0.5108 0.2559 0.0792 0.044 Uiso 1 1 calc R
H47C H 0.5413 0.3416 0.0712 0.044 Uiso 1 1 calc R
C48 C 0.45900(15) 0.42192(14) 0.14210(14) 0.0320(5) Uani 1 1 d .
H48A H 0.5048 0.4534 0.1384 0.048 Uiso 1 1 calc R
H48B H 0.4470 0.4428 0.1889 0.048 Uiso 1 1 calc R
H48C H 0.4086 0.4237 0.0930 0.048 Uiso 1 1 calc R
C49 C 0.42232(15) 0.20214(14) 0.34922(15) 0.0323(5) Uani 1 1 d .
H49A H 0.3726 0.2023 0.2992 0.049 Uiso 1 1 calc R
H49B H 0.4254 0.2500 0.3843 0.049 Uiso 1 1 calc R
H49C H 0.4182 0.1566 0.3767 0.049 Uiso 1 1 calc R
C50 C 0.60348(16) 0.18252(14) 0.47651(13) 0.0318(5) Uani 1 1 d .
H50A H 0.5879 0.1295 0.4831 0.048 Uiso 1 1 calc R
H50B H 0.5719 0.2202 0.4968 0.048 Uiso 1 1 calc R
H50C H 0.6639 0.1929 0.5068 0.048 Uiso 1 1 calc R
C51 C 0.73194(14) 0.17751(13) 0.39065(14) 0.0292(5) Uani 1 1 d .
H51A H 0.7580 0.2150 0.4383 0.044 Uiso 1 1 calc R
H51B H 0.7587 0.1840 0.3521 0.044 Uiso 1 1 calc R
H51C H 0.7393 0.1243 0.4067 0.044 Uiso 1 1 calc R
C52 C 0.62165(15) 0.15635(12) 0.20611(14) 0.0286(5) Uani 1 1 d .
H52A H 0.6815 0.1674 0.2187 0.043 Uiso 1 1 calc R
H52B H 0.5886 0.1704 0.1519 0.043 Uiso 1 1 calc R
H52C H 0.6122 0.1006 0.2085 0.043 Uiso 1 1 calc R
C53 C 0.21791(12) 0.45082(11) 0.23771(12) 0.0188(4) Uani 1 1 d .
C54 C 0.22025(12) 0.36802(11) 0.25180(11) 0.0200(4) Uani 1 1 d .
C55 C 0.20302(13) 0.32342(11) 0.17961(12) 0.0213(4) Uani 1 1 d .
C56 C 0.19365(13) 0.37493(12) 0.11850(12) 0.0215(4) Uani 1 1 d .
C57 C 0.20461(12) 0.45043(12) 0.15288(12) 0.0205(4) Uani 1 1 d .
C58 C 0.23561(14) 0.33883(12) 0.33185(12) 0.0246(4) Uani 1 1 d .
H58A H 0.2761 0.3755 0.3748 0.030 Uiso 1 1 calc R
H58B H 0.2617 0.2875 0.3336 0.030 Uiso 1 1 calc R
C59 C 0.15588(14) 0.33006(12) 0.34946(12) 0.0240(4) Uani 1 1 d .
H59A H 0.1156 0.2932 0.3066 0.029 Uiso 1 1 calc R
H59B H 0.1705 0.3069 0.4012 0.029 Uiso 1 1 calc R
C60 C 0.03377(15) 0.38620(14) 0.36229(14) 0.0297(5) Uani 1 1 d .
H60A H -0.0011 0.3502 0.3162 0.045 Uiso 1 1 calc R
H60B H 0.0041 0.4344 0.3638 0.045 Uiso 1 1 calc R
H60C H 0.0451 0.3618 0.4122 0.045 Uiso 1 1 calc R
C61 C 0.16637(15) 0.45400(13) 0.42840(12) 0.0270(4) Uani 1 1 d .
H61A H 0.1387 0.5031 0.4318 0.041 Uiso 1 1 calc R
H61B H 0.2216 0.4651 0.4267 0.041 Uiso 1 1 calc R
H61C H 0.1734 0.4265 0.4757 0.041 Uiso 1 1 calc R
C62 C 0.19147(15) 0.23629(12) 0.16384(13) 0.0293(5) Uani 1 1 d .
H62A H 0.2008 0.2138 0.2145 0.044 Uiso 1 1 calc R
H62B H 0.2319 0.2158 0.1413 0.044 Uiso 1 1 calc R
H62C H 0.1341 0.2222 0.1254 0.044 Uiso 1 1 calc R
C63 C 0.17223(16) 0.34753(14) 0.03108(13) 0.0310(5) Uani 1 1 d .
H63A H 0.1142 0.3261 0.0072 0.046 Uiso 1 1 calc R
H63B H 0.2105 0.3070 0.0266 0.046 Uiso 1 1 calc R
H63C H 0.1780 0.3916 0.0025 0.046 Uiso 1 1 calc R
C64 C 0.20991(15) 0.52159(13) 0.11208(14) 0.0285(4) Uani 1 1 d .
H64A H 0.2677 0.5438 0.1349 0.043 Uiso 1 1 calc R
H64B H 0.1718 0.5604 0.1205 0.043 Uiso 1 1 calc R
H64C H 0.1937 0.5069 0.0542 0.043 Uiso 1 1 calc R
C65 C 0.28414(13) 0.50941(13) 0.29650(14) 0.0279(4) Uani 1 1 d .
H65A H 0.3390 0.4987 0.2937 0.042 Uiso 1 1 calc R
H65B H 0.2872 0.5048 0.3514 0.042 Uiso 1 1 calc R
H65C H 0.2689 0.5624 0.2823 0.042 Uiso 1 1 calc R
C66 C 0.05737(12) 0.58688(10) 0.26209(11) 0.0166(3) Uani 1 1 d .
C67 C -0.02778(12) 0.56269(11) 0.25412(11) 0.0175(3) Uani 1 1 d .
C68 C -0.03508(12) 0.57860(11) 0.32706(12) 0.0192(4) Uani 1 1 d .
C69 C 0.04206(12) 0.61743(11) 0.38323(11) 0.0189(4) Uani 1 1 d .
C70 C 0.09679(12) 0.62387(10) 0.34505(11) 0.0176(4) Uani 1 1 d .
C71 C -0.09525(12) 0.52678(11) 0.17731(12) 0.0207(4) Uani 1 1 d .
H71A H -0.0921 0.5529 0.1317 0.025 Uiso 1 1 calc R
H71B H -0.1508 0.5371 0.1800 0.025 Uiso 1 1 calc R
C72 C -0.08998(12) 0.43908(12) 0.15979(12) 0.0206(4) Uani 1 1 d .
H72A H -0.0953 0.4126 0.2043 0.025 Uiso 1 1 calc R
H72B H -0.1382 0.4205 0.1098 0.025 Uiso 1 1 calc R
C73 C -0.00943(14) 0.32963(12) 0.14392(13) 0.0263(4) Uani 1 1 d .
H73A H -0.0585 0.3078 0.0974 0.040 Uiso 1 1 calc R
H73B H -0.0110 0.3110 0.1931 0.040 Uiso 1 1 calc R
H73C H 0.0421 0.3130 0.1370 0.040 Uiso 1 1 calc R
C74 C -0.01139(14) 0.43974(13) 0.07322(12) 0.0244(4) Uani 1 1 d .
H74A H 0.0407 0.4245 0.0666 0.037 Uiso 1 1 calc R
H74B H -0.0156 0.4965 0.0735 0.037 Uiso 1 1 calc R
H74C H -0.0597 0.4141 0.0284 0.037 Uiso 1 1 calc R
C75 C -0.10872(14) 0.56012(13) 0.34861(14) 0.0272(4) Uani 1 1 d .
H75A H -0.1550 0.5365 0.3006 0.041 Uiso 1 1 calc R
H75B H -0.1270 0.6083 0.3694 0.041 Uiso 1 1 calc R
H75C H -0.0923 0.5235 0.3900 0.041 Uiso 1 1 calc R
C76 C 0.05677(14) 0.64335(13) 0.46970(12) 0.0258(4) Uani 1 1 d .
H76A H 0.0590 0.5974 0.4988 0.039 Uiso 1 1 calc R
H76B H 0.0107 0.6757 0.4719 0.039 Uiso 1 1 calc R
H76C H 0.1101 0.6738 0.4948 0.039 Uiso 1 1 calc R
C77 C 0.18142(13) 0.66612(12) 0.37923(13) 0.0240(4) Uani 1 1 d .
H77A H 0.1902 0.6931 0.4323 0.036 Uiso 1 1 calc R
H77B H 0.1839 0.7044 0.3430 0.036 Uiso 1 1 calc R
H77C H 0.2254 0.6285 0.3847 0.036 Uiso 1 1 calc R
C78 C 0.06867(13) 0.63133(11) 0.19694(12) 0.0217(4) Uani 1 1 d .
H78A H 0.0414 0.6814 0.1950 0.032 Uiso 1 1 calc R
H78B H 0.0431 0.6004 0.1446 0.032 Uiso 1 1 calc R
H78C H 0.1288 0.6408 0.2095 0.032 Uiso 1 1 calc R
C79 C 0.49536(12) 0.70784(10) 0.25028(11) 0.0173(4) Uani 1 1 d .
C80 C 0.57319(12) 0.72865(11) 0.23917(11) 0.0189(4) Uani 1 1 d .
C81 C 0.64043(12) 0.72728(11) 0.31168(12) 0.0199(4) Uani 1 1 d .
C82 C 0.60927(12) 0.70230(11) 0.36966(11) 0.0194(4) Uani 1 1 d .
C83 C 0.52373(12) 0.68956(11) 0.33342(11) 0.0186(4) Uani 1 1 d .
C84 C 0.57792(13) 0.74677(12) 0.16124(12) 0.0227(4) Uani 1 1 d .
H84A H 0.5362 0.7124 0.1168 0.027 Uiso 1 1 calc R
H84B H 0.6344 0.7341 0.1622 0.027 Uiso 1 1 calc R
C85 C 0.56209(13) 0.83131(12) 0.14292(13) 0.0239(4) Uani 1 1 d .
H85A H 0.6047 0.8657 0.1865 0.029 Uiso 1 1 calc R
H85B H 0.5697 0.8382 0.0921 0.029 Uiso 1 1 calc R
C86 C 0.41394(14) 0.81771(13) 0.05948(12) 0.0271(4) Uani 1 1 d .
H86A H 0.3578 0.8350 0.0533 0.041 Uiso 1 1 calc R
H86B H 0.4153 0.7610 0.0613 0.041 Uiso 1 1 calc R
H86C H 0.4270 0.8314 0.0137 0.041 Uiso 1 1 calc R
C87 C 0.47349(16) 0.94114(13) 0.12718(15) 0.0311(5) Uani 1 1 d .
H87A H 0.4846 0.9516 0.0794 0.047 Uiso 1 1 calc R
H87B H 0.5160 0.9692 0.1753 0.047 Uiso 1 1 calc R
H87C H 0.4176 0.9588 0.1215 0.047 Uiso 1 1 calc R
C88 C 0.73068(13) 0.74718(14) 0.32820(14) 0.0281(4) Uani 1 1 d .
H88A H 0.7379 0.7499 0.2771 0.042 Uiso 1 1 calc R
H88B H 0.7660 0.7069 0.3577 0.042 Uiso 1 1 calc R
H88C H 0.7472 0.7978 0.3606 0.042 Uiso 1 1 calc R
C89 C 0.66259(14) 0.69281(13) 0.45610(12) 0.0269(4) Uani 1 1 d .
H89A H 0.6696 0.7431 0.4887 0.040 Uiso 1 1 calc R
H89B H 0.7179 0.6749 0.4599 0.040 Uiso 1 1 calc R
H89C H 0.6351 0.6543 0.4761 0.040 Uiso 1 1 calc R
C90 C 0.46893(14) 0.65690(13) 0.37249(13) 0.0258(4) Uani 1 1 d .
H90A H 0.4861 0.6043 0.3867 0.039 Uiso 1 1 calc R
H90B H 0.4101 0.6545 0.3348 0.039 Uiso 1 1 calc R
H90C H 0.4749 0.6907 0.4213 0.039 Uiso 1 1 calc R
C91 C 0.42877(13) 0.65231(12) 0.18694(12) 0.0244(4) Uani 1 1 d .
H91A H 0.4529 0.6015 0.1823 0.037 Uiso 1 1 calc R
H91B H 0.4098 0.6740 0.1348 0.037 Uiso 1 1 calc R
H91C H 0.3808 0.6458 0.2030 0.037 Uiso 1 1 calc R
C92 C 0.32188(12) 0.83989(12) 0.22907(12) 0.0203(4) Uani 1 1 d .
C93 C 0.33216(13) 0.92522(12) 0.23827(13) 0.0239(4) Uani 1 1 d .
C94 C 0.28869(14) 0.95241(12) 0.16431(14) 0.0263(4) Uani 1 1 d .
C95 C 0.24740(13) 0.88736(12) 0.10763(13) 0.0246(4) Uani 1 1 d .
C96 C 0.26477(12) 0.82014(12) 0.14564(12) 0.0215(4) Uani 1 1 d .
C97 C 0.38259(15) 0.97280(13) 0.31577(15) 0.0317(5) Uani 1 1 d .
H97A H 0.3777 0.9469 0.3608 0.038 Uiso 1 1 calc R
H97B H 0.3577 1.0246 0.3158 0.038 Uiso 1 1 calc R
C98 C 0.47558(15) 0.98508(12) 0.33167(14) 0.0299(5) Uani 1 1 d .
H98A H 0.4808 1.0121 0.2874 0.036 Uiso 1 1 calc R
H98B H 0.5025 1.0196 0.3823 0.036 Uiso 1 1 calc R
C99 C 0.60778(14) 0.93034(14) 0.34417(15) 0.0319(5) Uani 1 1 d .
H99A H 0.6369 0.9655 0.3931 0.048 Uiso 1 1 calc R
H99B H 0.6052 0.9559 0.2969 0.048 Uiso 1 1 calc R
H99C H 0.6384 0.8822 0.3465 0.048 Uiso 1 1 calc R
C100 C 0.53021(16) 0.87916(14) 0.41402(13) 0.0310(5) Uani 1 1 d .
H10D H 0.5648 0.8332 0.4206 0.047 Uiso 1 1 calc R
H10E H 0.4744 0.8641 0.4122 0.047 Uiso 1 1 calc R
H10F H 0.5572 0.9187 0.4596 0.047 Uiso 1 1 calc R
C101 C 0.28611(18) 1.03541(14) 0.14386(18) 0.0397(6) Uani 1 1 d .
H10G H 0.3157 1.0701 0.1931 0.060 Uiso 1 1 calc R
H10H H 0.2275 1.0502 0.1197 0.060 Uiso 1 1 calc R
H10I H 0.3134 1.0401 0.1055 0.060 Uiso 1 1 calc R
C102 C 0.19454(16) 0.89168(16) 0.01983(14) 0.0350(5) Uani 1 1 d .
H10J H 0.1977 0.8428 -0.0112 0.053 Uiso 1 1 calc R
H10K H 0.2155 0.9354 0.0003 0.053 Uiso 1 1 calc R
H10L H 0.1360 0.8996 0.0132 0.053 Uiso 1 1 calc R
C103 C 0.22630(14) 0.74078(13) 0.10870(14) 0.0292(5) Uani 1 1 d .
H10M H 0.1649 0.7423 0.0901 0.044 Uiso 1 1 calc R
H10N H 0.2466 0.7033 0.1490 0.044 Uiso 1 1 calc R
H10O H 0.2421 0.7248 0.0629 0.044 Uiso 1 1 calc R
C104 C 0.30728(14) 0.79710(14) 0.29319(14) 0.0284(4) Uani 1 1 d .
H10P H 0.2534 0.8115 0.2962 0.043 Uiso 1 1 calc R
H10Q H 0.3528 0.8116 0.3455 0.043 Uiso 1 1 calc R
H10R H 0.3063 0.7406 0.2792 0.043 Uiso 1 1 calc R
N1 N 0.99480(11) 0.92789(10) 0.15383(10) 0.0208(3) Uani 1 1 d .
N2 N 1.04696(10) 0.91099(10) 0.35859(10) 0.0199(3) Uani 1 1 d .
N3 N 0.59704(10) 0.40577(9) 0.35327(10) 0.0189(3) Uani 1 1 d .
N4 N 0.48409(10) 0.34039(10) 0.15112(10) 0.0219(3) Uani 1 1 d .
N5 N 0.11396(11) 0.40451(10) 0.35430(10) 0.0207(3) Uani 1 1 d .
N6 N -0.01064(10) 0.41567(9) 0.15024(9) 0.0186(3) Uani 1 1 d .
N7 N 0.47691(11) 0.85653(10) 0.13520(10) 0.0221(3) Uani 1 1 d .
N8 N 0.52157(11) 0.91147(10) 0.33821(11) 0.0238(4) Uani 1 1 d .
Zn1 Zn 0.960175(13) 0.971450(12) 0.257662(13) 0.01559(5) Uani 1 1 d .
Zn2 Zn 0.604960(13) 0.325009(12) 0.252885(12) 0.01509(5) Uani 1 1 d .
Zn3 Zn 0.100856(13) 0.472264(12) 0.250882(12) 0.01447(5) Uani 1 1 d .
Zn4 Zn 0.448469(14) 0.822220(12) 0.238425(13) 0.01632(5) Uani 1 1 d .

loop_
_atom_site_aniso_label
_atom_site_aniso_U_11
_atom_site_aniso_U_22
_atom_site_aniso_U_33
_atom_site_aniso_U_23
_atom_site_aniso_U_13
_atom_site_aniso_U_12
C1 0.0196(9) 0.0163(9) 0.0227(9) 0.0033(7) 0.0068(7) -0.0019(7)
C2 0.0223(10) 0.0196(9) 0.0255(10) 0.0056(7) 0.0108(8) -0.0019(7)
C3 0.0196(10) 0.0232(10) 0.0297(10) 0.0065(8) 0.0093(8) -0.0033(8)
C4 0.0219(10) 0.0206(9) 0.0244(10) 0.0037(7) 0.0059(8) -0.0067(8)
C5 0.0221(10) 0.0145(8) 0.0248(9) 0.0006(7) 0.0090(8) -0.0034(7)
C6 0.0287(11) 0.0289(11) 0.0268(10) 0.0042(8) 0.0148(9) -0.0038(9)
C7 0.0257(11) 0.0310(11) 0.0290(10) 0.0044(8) 0.0179(9) 0.0011(9)
C8 0.0273(11) 0.0312(11) 0.0224(10) 0.0025(8) 0.0095(8) 0.0006(9)
C9 0.0387(13) 0.0241(10) 0.0308(11) 0.0012(8) 0.0205(10) 0.0050(9)
C10 0.0226(11) 0.0410(13) 0.0412(13) 0.0115(10) 0.0137(10) -0.0027(9)
C11 0.0308(12) 0.0352(12) 0.0277(11) 0.0033(9) 0.0051(9) -0.0132(10)
C12 0.0302(11) 0.0213(10) 0.0302(11) -0.0027(8) 0.0142(9) -0.0014(8)
C13 0.0251(10) 0.0219(10) 0.0291(11) 0.0075(8) 0.0056(8) 0.0022(8)
C14 0.0172(9) 0.0157(9) 0.0225(9) -0.0006(7) 0.0100(7) -0.0014(7)
C15 0.0201(9) 0.0161(8) 0.0202(9) 0.0007(7) 0.0107(7) -0.0017(7)
C16 0.0197(9) 0.0151(8) 0.0227(9) -0.0013(7) 0.0098(7) -0.0001(7)
C17 0.0167(9) 0.0188(9) 0.0221(9) -0.0005(7) 0.0097(7) -0.0010(7)
C18 0.0142(8) 0.0190(9) 0.0242(9) 0.0003(7) 0.0082(7) 0.0003(7)
C19 0.0255(10) 0.0183(9) 0.0212(9) 0.0023(7) 0.0099(8) -0.0020(7)
C20 0.0248(10) 0.0174(9) 0.0224(9) 0.0053(7) 0.0086(8) 0.0033(7)
C21 0.0206(10) 0.0337(12) 0.0350(12) 0.0130(9) 0.0074(9) 0.0025(9)
C22 0.0302(11) 0.0230(10) 0.0210(9) 0.0015(7) 0.0055(8) -0.0028(8)
C23 0.0306(11) 0.0172(9) 0.0277(10) -0.0014(7) 0.0112(9) 0.0017(8)
C24 0.0239(10) 0.0251(10) 0.0248(10) -0.0015(8) 0.0081(8) -0.0001(8)
C25 0.0204(10) 0.0218(10) 0.0312(11) 0.0025(8) 0.0068(8) 0.0034(8)
C26 0.0252(10) 0.0234(10) 0.0285(10) -0.0034(8) 0.0158(8) -0.0009(8)
C27 0.0121(8) 0.0181(9) 0.0196(8) 0.0020(7) 0.0057(7) -0.0011(7)
C28 0.0155(9) 0.0177(9) 0.0222(9) -0.0011(7) 0.0070(7) -0.0028(7)
C29 0.0187(9) 0.0168(9) 0.0255(9) 0.0021(7) 0.0093(7) -0.0001(7)
C30 0.0176(9) 0.0203(9) 0.0194(9) 0.0014(7) 0.0074(7) -0.0028(7)
C31 0.0133(8) 0.0188(9) 0.0210(9) -0.0008(7) 0.0071(7) -0.0029(7)
C32 0.0242(10) 0.0177(9) 0.0253(10) -0.0047(7) 0.0118(8) -0.0038(7)
C33 0.0259(10) 0.0174(9) 0.0259(10) -0.0037(7) 0.0138(8) -0.0000(7)
C34 0.0290(11) 0.0262(10) 0.0190(9) -0.0008(7) 0.0098(8) -0.0007(8)
C35 0.0262(11) 0.0273(11) 0.0316(11) -0.0029(8) 0.0178(9) -0.0026(8)
C36 0.0331(12) 0.0213(10) 0.0363(12) 0.0059(8) 0.0166(10) 0.0043(9)
C37 0.0278(11) 0.0325(11) 0.0228(10) 0.0049(8) 0.0100(8) 0.0019(9)
C38 0.0276(10) 0.0204(9) 0.0257(10) -0.0002(7) 0.0139(8) 0.0015(8)
C39 0.0163(9) 0.0277(10) 0.0232(9) 0.0044(8) 0.0059(7) 0.0033(8)
C40 0.0248(10) 0.0150(8) 0.0242(9) -0.0007(7) 0.0137(8) -0.0015(7)
C41 0.0214(10) 0.0176(9) 0.0255(10) -0.0029(7) 0.0108(8) -0.0068(7)
C42 0.0221(10) 0.0191(9) 0.0290(10) -0.0004(7) 0.0152(8) -0.0040(7)
C43 0.0257(10) 0.0177(9) 0.0245(9) 0.0012(7) 0.0130(8) -0.0006(7)
C44 0.0230(10) 0.0166(9) 0.0267(10) 0.0029(7) 0.0118(8) 0.0010(7)
C45 0.0219(10) 0.0301(11) 0.0280(10) -0.0021(8) 0.0080(8) -0.0100(8)
C46 0.0149(9) 0.0347(11) 0.0233(10) 0.0014(8) 0.0035(7) -0.0057(8)
C47 0.0222(10) 0.0422(13) 0.0201(10) 0.0009(9) 0.0046(8) -0.0077(9)
C48 0.0261(11) 0.0319(12) 0.0320(11) 0.0107(9) 0.0024(9) 0.0036(9)
C49 0.0268(11) 0.0357(12) 0.0412(13) -0.0007(10) 0.0216(10) -0.0053(9)
C50 0.0391(13) 0.0337(12) 0.0261(11) 0.0049(9) 0.0160(10) -0.0018(10)
C51 0.0257(11) 0.0291(11) 0.0369(12) 0.0117(9) 0.0144(9) 0.0059(9)
C52 0.0389(13) 0.0195(10) 0.0356(12) -0.0033(8) 0.0249(10) -0.0004(9)
C53 0.0152(9) 0.0178(9) 0.0233(9) -0.0001(7) 0.0078(7) 0.0023(7)
C54 0.0189(9) 0.0201(9) 0.0205(9) 0.0033(7) 0.0066(7) 0.0066(7)
C55 0.0213(10) 0.0198(9) 0.0225(9) 0.0018(7) 0.0081(8) 0.0057(7)
C56 0.0209(9) 0.0237(10) 0.0217(9) 0.0027(7) 0.0100(8) 0.0066(8)
C57 0.0175(9) 0.0219(9) 0.0262(10) 0.0044(7) 0.0126(8) 0.0041(7)
C58 0.0280(11) 0.0246(10) 0.0197(9) 0.0044(7) 0.0067(8) 0.0090(8)
C59 0.0327(11) 0.0188(9) 0.0204(9) 0.0071(7) 0.0089(8) 0.0071(8)
C60 0.0332(12) 0.0324(12) 0.0312(11) 0.0130(9) 0.0186(9) 0.0066(9)
C61 0.0344(12) 0.0274(10) 0.0178(9) 0.0031(8) 0.0078(8) 0.0086(9)
C62 0.0368(12) 0.0211(10) 0.0281(11) 0.0006(8) 0.0108(9) 0.0075(9)
C63 0.0378(13) 0.0340(12) 0.0226(10) 0.0034(8) 0.0128(9) 0.0127(10)
C64 0.0303(11) 0.0263(11) 0.0361(12) 0.0080(9) 0.0195(9) 0.0027(9)
C65 0.0164(9) 0.0281(11) 0.0351(11) -0.0048(9) 0.0070(8) -0.0013(8)
C66 0.0176(9) 0.0137(8) 0.0199(8) 0.0025(6) 0.0084(7) 0.0017(7)
C67 0.0156(9) 0.0153(8) 0.0216(9) 0.0032(7) 0.0068(7) 0.0029(7)
C68 0.0190(9) 0.0169(9) 0.0238(9) 0.0028(7) 0.0104(7) 0.0020(7)
C69 0.0225(9) 0.0150(8) 0.0204(9) 0.0025(7) 0.0092(7) 0.0029(7)
C70 0.0180(9) 0.0131(8) 0.0209(9) 0.0009(6) 0.0067(7) 0.0005(7)
C71 0.0173(9) 0.0208(9) 0.0220(9) 0.0013(7) 0.0053(7) 0.0021(7)
C72 0.0154(9) 0.0225(9) 0.0219(9) 0.0005(7) 0.0052(7) -0.0013(7)
C73 0.0255(11) 0.0185(9) 0.0295(11) -0.0031(8) 0.0056(8) -0.0007(8)
C74 0.0247(10) 0.0282(10) 0.0186(9) 0.0003(7) 0.0068(8) 0.0005(8)
C75 0.0243(10) 0.0283(11) 0.0325(11) -0.0008(8) 0.0158(9) -0.0015(8)
C76 0.0319(11) 0.0247(10) 0.0222(10) 0.0003(8) 0.0122(8) 0.0015(8)
C77 0.0203(10) 0.0216(10) 0.0288(10) -0.0014(8) 0.0088(8) -0.0030(8)
C78 0.0263(10) 0.0182(9) 0.0239(9) 0.0061(7) 0.0124(8) 0.0016(7)
C79 0.0176(9) 0.0119(8) 0.0212(9) 0.0011(6) 0.0060(7) 0.0024(7)
C80 0.0186(9) 0.0176(9) 0.0203(9) -0.0007(7) 0.0078(7) 0.0015(7)
C81 0.0175(9) 0.0188(9) 0.0229(9) -0.0001(7) 0.0077(7) -0.0004(7)
C82 0.0203(9) 0.0170(9) 0.0182(9) 0.0009(7) 0.0043(7) 0.0001(7)
C83 0.0195(9) 0.0136(8) 0.0226(9) 0.0023(7) 0.0078(7) 0.0007(7)
C84 0.0234(10) 0.0249(10) 0.0239(9) 0.0039(7) 0.0133(8) 0.0059(8)
C85 0.0253(10) 0.0243(10) 0.0288(10) 0.0063(8) 0.0171(8) 0.0028(8)
C86 0.0269(11) 0.0342(12) 0.0222(10) 0.0057(8) 0.0108(8) 0.0063(9)
C87 0.0390(13) 0.0250(11) 0.0400(12) 0.0124(9) 0.0250(11) 0.0083(9)
C88 0.0193(10) 0.0328(11) 0.0312(11) 0.0023(9) 0.0086(8) -0.0033(8)
C89 0.0244(10) 0.0287(11) 0.0219(10) 0.0028(8) 0.0024(8) -0.0007(8)
C90 0.0246(10) 0.0245(10) 0.0298(11) 0.0073(8) 0.0110(8) -0.0012(8)
C91 0.0227(10) 0.0194(9) 0.0249(10) -0.0022(7) 0.0033(8) -0.0020(8)
C92 0.0185(9) 0.0219(9) 0.0249(9) 0.0069(7) 0.0122(8) 0.0046(7)
C93 0.0250(10) 0.0193(9) 0.0323(11) 0.0022(8) 0.0163(9) 0.0053(8)
C94 0.0295(11) 0.0217(10) 0.0362(11) 0.0104(8) 0.0204(9) 0.0098(8)
C95 0.0234(10) 0.0269(10) 0.0293(10) 0.0110(8) 0.0146(8) 0.0090(8)
C96 0.0180(9) 0.0224(10) 0.0268(10) 0.0066(7) 0.0108(8) 0.0051(7)
C97 0.0338(12) 0.0251(11) 0.0387(12) -0.0040(9) 0.0182(10) 0.0065(9)
C98 0.0344(12) 0.0188(10) 0.0353(12) -0.0045(8) 0.0134(10) 0.0012(9)
C99 0.0259(11) 0.0272(11) 0.0393(12) -0.0065(9) 0.0110(10) -0.0042(9)
C100 0.0371(13) 0.0290(11) 0.0245(10) -0.0010(8) 0.0098(9) 0.0011(9)
C101 0.0491(15) 0.0244(11) 0.0585(16) 0.0169(11) 0.0320(13) 0.0119(11)
C102 0.0345(13) 0.0438(14) 0.0306(12) 0.0151(10) 0.0139(10) 0.0158(11)
C103 0.0211(10) 0.0299(11) 0.0327(11) 0.0023(9) 0.0059(9) 0.0010(8)
C104 0.0276(11) 0.0327(11) 0.0321(11) 0.0122(9) 0.0175(9) 0.0071(9)
N1 0.0234(8) 0.0210(8) 0.0226(8) 0.0041(6) 0.0133(7) 0.0029(6)
N2 0.0190(8) 0.0198(8) 0.0209(8) 0.0062(6) 0.0066(6) 0.0020(6)
N3 0.0193(8) 0.0168(7) 0.0214(8) -0.0036(6) 0.0097(6) -0.0012(6)
N4 0.0161(8) 0.0266(9) 0.0207(8) 0.0013(6) 0.0046(6) -0.0026(6)
N5 0.0236(8) 0.0205(8) 0.0190(8) 0.0061(6) 0.0082(6) 0.0061(6)
N6 0.0160(8) 0.0176(8) 0.0192(7) 0.0004(6) 0.0037(6) 0.0002(6)
N7 0.0234(9) 0.0224(8) 0.0255(8) 0.0064(6) 0.0139(7) 0.0041(7)
N8 0.0249(9) 0.0192(8) 0.0275(9) -0.0026(6) 0.0115(7) -0.0008(7)
Zn1 0.01529(10) 0.01481(10) 0.01770(10) 0.00252(7) 0.00722(8) 0.00070(8)
Zn2 0.01351(10) 0.01524(10) 0.01587(10) -0.00104(7) 0.00546(8) -0.00109(8)
Zn3 0.01409(10) 0.01376(10) 0.01510(9) 0.00227(7) 0.00484(8) 0.00098(7)
Zn4 0.01776(11) 0.01429(10) 0.01855(10) 0.00166(7) 0.00873(8) 0.00113(8)

loop_
_atom_type_symbol
_atom_type_description
_atom_type_scat_dispersion_real
_atom_type_scat_dispersion_imag
_atom_type_scat_source
C C 0.0033 0.0016 'International Tables Vol C Tables 4.2.6.8 and 6.1.1.4'
H H 0.0000 0.0000 'International Tables Vol C Tables 4.2.6.8 and 6.1.1.4'
N N 0.0061 0.0033 'International Tables Vol C Tables 4.2.6.8 and 6.1.1.4'
Zn Zn 0.2839 1.4301 'International Tables Vol C Tables 4.2.6.8 and 6.1.1.4'

loop_
_geom_angle_atom_site_label_1
_geom_angle_atom_site_label_2
_geom_angle_atom_site_label_3
_geom_angle
C5 C1 C2 104.88(17)
C5 C1 C13 117.07(18)
C2 C1 C13 120.98(18)
C5 C1 Zn1 108.89(13)
C2 C1 Zn1 94.26(12)
C13 C1 Zn1 108.05(13)
C3 C2 C1 108.76(18)
C3 C2 C6 126.3(2)
C1 C2 C6 124.97(18)
C2 C3 C4 108.37(18)
C2 C3 C10 127.2(2)
C4 C3 C10 124.40(19)
C5 C4 C3 108.71(18)
C5 C4 C11 127.1(2)
C3 C4 C11 124.2(2)
C4 C5 C1 109.06(18)
C4 C5 C12 125.85(19)
C1 C5 C12 124.81(18)
C2 C6 C7 114.05(17)
C2 C6 H6A 108.7
C7 C6 H6A 108.7
C2 C6 H6B 108.7
C7 C6 H6B 108.7
H6A C6 H6B 107.6
N1 C7 C6 113.57(17)
N1 C7 H7A 108.9
C6 C7 H7A 108.9
N1 C7 H7B 108.9
C6 C7 H7B 108.9
H7A C7 H7B 107.7
N1 C8 H8A 109.5
N1 C8 H8B 109.5
H8A C8 H8B 109.5
N1 C8 H8C 109.5
H8A C8 H8C 109.5
H8B C8 H8C 109.5
N1 C9 H9A 109.5
N1 C9 H9B 109.5
H9A C9 H9B 109.5
N1 C9 H9C 109.5
H9A C9 H9C 109.5
H9B C9 H9C 109.5
C3 C10 H10A 109.5
C3 C10 H10B 109.5
H10A C10 H10B 109.5
C3 C10 H10C 109.5
H10A C10 H10C 109.5
H10B C10 H10C 109.5
C4 C11 H11A 109.5
C4 C11 H11B 109.5
H11A C11 H11B 109.5
C4 C11 H11C 109.5
H11A C11 H11C 109.5
H11B C11 H11C 109.5
C5 C12 H12A 109.5
C5 C12 H12B 109.5
H12A C12 H12B 109.5
C5 C12 H12C 109.5
H12A C12 H12C 109.5
H12B C12 H12C 109.5
C1 C13 H13A 109.5
C1 C13 H13B 109.5
H13A C13 H13B 109.5
C1 C13 H13C 109.5
H13A C13 H13C 109.5
H13B C13 H13C 109.5
C18 C14 C15 104.61(15)
C18 C14 C26 116.66(17)
C15 C14 C26 119.77(17)
C18 C14 Zn1 111.03(13)
C15 C14 Zn1 94.99(12)
C26 C14 Zn1 107.67(12)
C16 C15 C14 108.86(17)
C16 C15 C19 126.16(18)
C14 C15 C19 124.98(16)
C15 C16 C17 108.48(17)
C15 C16 C23 126.79(18)
C17 C16 C23 124.72(17)
C18 C17 C16 108.76(17)
C18 C17 C24 126.87(18)
C16 C17 C24 124.35(17)
C17 C18 C14 109.13(17)
C17 C18 C25 125.23(18)
C14 C18 C25 125.54(17)
C15 C19 C20 114.69(16)
C15 C19 H19A 108.6
C20 C19 H19A 108.6
C15 C19 H19B 108.6
C20 C19 H19B 108.6
H19A C19 H19B 107.6
N2 C20 C19 113.61(16)
N2 C20 H20A 108.8
C19 C20 H20A 108.8
N2 C20 H20B 108.8
C19 C20 H20B 108.8
H20A C20 H20B 107.7
N2 C21 H21A 109.5
N2 C21 H21B 109.5
H21A C21 H21B 109.5
N2 C21 H21C 109.5
H21A C21 H21C 109.5
H21B C21 H21C 109.5
N2 C22 H22A 109.5
N2 C22 H22B 109.5
H22A C22 H22B 109.5
N2 C22 H22C 109.5
H22A C22 H22C 109.5
H22B C22 H22C 109.5
C16 C23 H23A 109.5
C16 C23 H23B 109.5
H23A C23 H23B 109.5
C16 C23 H23C 109.5
H23A C23 H23C 109.5
H23B C23 H23C 109.5
C17 C24 H24A 109.5
C17 C24 H24B 109.5
H24A C24 H24B 109.5
C17 C24 H24C 109.5
H24A C24 H24C 109.5
H24B C24 H24C 109.5
C18 C25 H25A 109.5
C18 C25 H25B 109.5
H25A C25 H25B 109.5
C18 C25 H25C 109.5
H25A C25 H25C 109.5
H25B C25 H25C 109.5
C14 C26 H26A 109.5
C14 C26 H26B 109.5
H26A C26 H26B 109.5
C14 C26 H26C 109.5
H26A C26 H26C 109.5
H26B C26 H26C 109.5
C31 C27 C28 104.49(16)
C31 C27 C39 116.53(17)
C28 C27 C39 119.94(16)
C31 C27 Zn2 111.75(12)
C28 C27 Zn2 95.36(12)
C39 C27 Zn2 106.84(12)
C29 C28 C27 108.61(16)
C29 C28 C32 126.42(18)
C27 C28 C32 124.96(17)
C28 C29 C30 108.75(17)
C28 C29 C36 127.71(19)
C30 C29 C36 123.54(18)
C31 C30 C29 108.81(17)
C31 C30 C37 128.06(18)
C29 C30 C37 123.13(18)
C30 C31 C27 109.18(17)
C30 C31 C38 126.20(18)
C27 C31 C38 124.45(17)
C28 C32 C33 114.92(16)
C28 C32 H32A 108.5
C33 C32 H32A 108.5
C28 C32 H32B 108.5
C33 C32 H32B 108.5
H32A C32 H32B 107.5
N3 C33 C32 114.14(16)
N3 C33 H33A 108.7
C32 C33 H33A 108.7
N3 C33 H33B 108.7
C32 C33 H33B 108.7
H33A C33 H33B 107.6
N3 C34 H34A 109.5
N3 C34 H34B 109.5
H34A C34 H34B 109.5
N3 C34 H34C 109.5
H34A C34 H34C 109.5
H34B C34 H34C 109.5
N3 C35 H35A 109.5
N3 C35 H35B 109.5
H35A C35 H35B 109.5
N3 C35 H35C 109.5
H35A C35 H35C 109.5
H35B C35 H35C 109.5
C29 C36 H36A 109.5
C29 C36 H36B 109.5
H36A C36 H36B 109.5
C29 C36 H36C 109.5
H36A C36 H36C 109.5
H36B C36 H36C 109.5
C30 C37 H37A 109.5
C30 C37 H37B 109.5
H37A C37 H37B 109.5
C30 C37 H37C 109.5
H37A C37 H37C 109.5
H37B C37 H37C 109.5
C31 C38 H38A 109.5
C31 C38 H38B 109.5
H38A C38 H38B 109.5
C31 C38 H38C 109.5
H38A C38 H38C 109.5
H38B C38 H38C 109.5
C27 C39 H39A 109.5
C27 C39 H39B 109.5
H39A C39 H39B 109.5
C27 C39 H39C 109.5
H39A C39 H39C 109.5
H39B C39 H39C 109.5
C44 C40 C41 104.48(17)
C44 C40 C52 116.77(18)
C41 C40 C52 119.94(17)
C44 C40 Zn2 109.18(13)
C41 C40 Zn2 95.58(13)
C52 C40 Zn2 108.62(13)
C42 C41 C40 109.00(18)
C42 C41 C45 126.80(19)
C40 C41 C45 124.19(18)
C41 C42 C43 108.16(18)
C41 C42 C49 127.8(2)
C43 C42 C49 124.05(19)
C44 C43 C42 108.97(18)
C44 C43 C50 126.4(2)
C42 C43 C50 124.63(19)
C43 C44 C40 109.22(18)
C43 C44 C51 125.47(19)
C40 C44 C51 125.17(18)
C41 C45 C46 114.80(17)
C41 C45 H45A 108.6
C46 C45 H45A 108.6
C41 C45 H45B 108.6
C46 C45 H45B 108.6
H45A C45 H45B 107.5
N4 C46 C45 113.68(17)
N4 C46 H46A 108.8
C45 C46 H46A 108.8
N4 C46 H46B 108.8
C45 C46 H46B 108.8
H46A C46 H46B 107.7
N4 C47 H47A 109.5
N4 C47 H47B 109.5
H47A C47 H47B 109.5
N4 C47 H47C 109.5
H47A C47 H47C 109.5
H47B C47 H47C 109.5
N4 C48 H48A 109.5
N4 C48 H48B 109.5
H48A C48 H48B 109.5
N4 C48 H48C 109.5
H48A C48 H48C 109.5
H48B C48 H48C 109.5
C42 C49 H49A 109.5
C42 C49 H49B 109.5
H49A C49 H49B 109.5
C42 C49 H49C 109.5
H49A C49 H49C 109.5
H49B C49 H49C 109.5
C43 C50 H50A 109.5
C43 C50 H50B 109.5
H50A C50 H50B 109.5
C43 C50 H50C 109.5
H50A C50 H50C 109.5
H50B C50 H50C 109.5
C44 C51 H51A 109.5
C44 C51 H51B 109.5
H51A C51 H51B 109.5
C44 C51 H51C 109.5
H51A C51 H51C 109.5
H51B C51 H51C 109.5
C40 C52 H52A 109.5
C40 C52 H52B 109.5
H52A C52 H52B 109.5
C40 C52 H52C 109.5
H52A C52 H52C 109.5
H52B C52 H52C 109.5
C57 C53 C54 104.67(16)
C57 C53 C65 116.62(18)
C54 C53 C65 120.27(17)
C57 C53 Zn3 108.60(13)
C54 C53 Zn3 96.36(12)
C65 C53 Zn3 108.11(13)
C55 C54 C53 108.71(17)
C55 C54 C58 126.77(18)
C53 C54 C58 124.47(17)
C54 C55 C56 108.39(17)
C54 C55 C62 127.32(19)
C56 C55 C62 124.23(18)
C57 C56 C55 108.89(17)
C57 C56 C63 127.19(19)
C55 C56 C63 123.88(18)
C56 C57 C53 109.14(17)
C56 C57 C64 125.73(19)
C53 C57 C64 124.93(18)
C54 C58 C59 113.63(17)
C54 C58 H58A 108.8
C59 C58 H58A 108.8
C54 C58 H58B 108.8
C59 C58 H58B 108.8
H58A C58 H58B 107.7
N5 C59 C58 114.06(17)
N5 C59 H59A 108.7
C58 C59 H59A 108.7
N5 C59 H59B 108.7
C58 C59 H59B 108.7
H59A C59 H59B 107.6
N5 C60 H60A 109.5
N5 C60 H60B 109.5
H60A C60 H60B 109.5
N5 C60 H60C 109.5
H60A C60 H60C 109.5
H60B C60 H60C 109.5
N5 C61 H61A 109.5
N5 C61 H61B 109.5
H61A C61 H61B 109.5
N5 C61 H61C 109.5
H61A C61 H61C 109.5
H61B C61 H61C 109.5
C55 C62 H62A 109.5
C55 C62 H62B 109.5
H62A C62 H62B 109.5
C55 C62 H62C 109.5
H62A C62 H62C 109.5
H62B C62 H62C 109.5
C56 C63 H63A 109.5
C56 C63 H63B 109.5
H63A C63 H63B 109.5
C56 C63 H63C 109.5
H63A C63 H63C 109.5
H63B C63 H63C 109.5
C57 C64 H64A 109.5
C57 C64 H64B 109.5
H64A C64 H64B 109.5
C57 C64 H64C 109.5
H64A C64 H64C 109.5
H64B C64 H64C 109.5
C53 C65 H65A 109.5
C53 C65 H65B 109.5
H65A C65 H65B 109.5
C53 C65 H65C 109.5
H65A C65 H65C 109.5
H65B C65 H65C 109.5
C70 C66 C67 104.41(16)
C70 C66 C78 115.98(16)
C67 C66 C78 119.40(16)
C70 C66 Zn3 111.32(12)
C67 C66 Zn3 96.60(11)
C78 C66 Zn3 107.47(12)
C68 C67 C66 109.03(16)
C68 C67 C71 126.32(18)
C66 C67 C71 124.65(17)
C67 C68 C69 108.54(17)
C67 C68 C75 127.84(18)
C69 C68 C75 123.62(18)
C70 C69 C68 108.87(17)
C70 C69 C76 127.80(18)
C68 C69 C76 123.31(18)
C69 C70 C66 108.98(16)
C69 C70 C77 126.44(17)
C66 C70 C77 124.47(17)
C67 C71 C72 114.69(16)
C67 C71 H71A 108.6
C72 C71 H71A 108.6
C67 C71 H71B 108.6
C72 C71 H71B 108.6
H71A C71 H71B 107.6
N6 C72 C71 114.13(16)
N6 C72 H72A 108.7
C71 C72 H72A 108.7
N6 C72 H72B 108.7
C71 C72 H72B 108.7
H72A C72 H72B 107.6
N6 C73 H73A 109.5
N6 C73 H73B 109.5
H73A C73 H73B 109.5
N6 C73 H73C 109.5
H73A C73 H73C 109.5
H73B C73 H73C 109.5
N6 C74 H74A 109.5
N6 C74 H74B 109.5
H74A C74 H74B 109.5
N6 C74 H74C 109.5
H74A C74 H74C 109.5
H74B C74 H74C 109.5
C68 C75 H75A 109.5
C68 C75 H75B 109.5
H75A C75 H75B 109.5
C68 C75 H75C 109.5
H75A C75 H75C 109.5
H75B C75 H75C 109.5
C69 C76 H76A 109.5
C69 C76 H76B 109.5
H76A C76 H76B 109.5
C69 C76 H76C 109.5
H76A C76 H76C 109.5
H76B C76 H76C 109.5
C70 C77 H77A 109.5
C70 C77 H77B 109.5
H77A C77 H77B 109.5
C70 C77 H77C 109.5
H77A C77 H77C 109.5
H77B C77 H77C 109.5
C66 C78 H78A 109.5
C66 C78 H78B 109.5
H78A C78 H78B 109.5
C66 C78 H78C 109.5
H78A C78 H78C 109.5
H78B C78 H78C 109.5
C83 C79 C80 104.43(16)
C83 C79 C91 117.06(16)
C80 C79 C91 120.11(17)
C83 C79 Zn4 111.14(13)
C80 C79 Zn4 94.59(12)
C91 C79 Zn4 107.24(13)
C81 C80 C79 108.91(17)
C81 C80 C84 126.00(18)
C79 C80 C84 125.09(17)
C80 C81 C82 108.15(17)
C80 C81 C88 126.73(19)
C82 C81 C88 125.11(18)
C83 C82 C81 108.96(17)
C83 C82 C89 126.13(19)
C81 C82 C89 124.91(18)
C82 C83 C79 109.43(17)
C82 C83 C90 124.97(18)
C79 C83 C90 125.50(17)
C80 C84 C85 114.76(17)
C80 C84 H84A 108.6
C85 C84 H84A 108.6
C80 C84 H84B 108.6
C85 C84 H84B 108.6
H84A C84 H84B 107.6
N7 C85 C84 113.95(17)
N7 C85 H85A 108.8
C84 C85 H85A 108.8
N7 C85 H85B 108.8
C84 C85 H85B 108.8
H85A C85 H85B 107.7
N7 C86 H86A 109.5
N7 C86 H86B 109.5
H86A C86 H86B 109.5
N7 C86 H86C 109.5
H86A C86 H86C 109.5
H86B C86 H86C 109.5
N7 C87 H87A 109.5
N7 C87 H87B 109.5
H87A C87 H87B 109.5
N7 C87 H87C 109.5
H87A C87 H87C 109.5
H87B C87 H87C 109.5
C81 C88 H88A 109.5
C81 C88 H88B 109.5
H88A C88 H88B 109.5
C81 C88 H88C 109.5
H88A C88 H88C 109.5
H88B C88 H88C 109.5
C82 C89 H89A 109.5
C82 C89 H89B 109.5
H89A C89 H89B 109.5
C82 C89 H89C 109.5
H89A C89 H89C 109.5
H89B C89 H89C 109.5
C83 C90 H90A 109.5
C83 C90 H90B 109.5
H90A C90 H90B 109.5
C83 C90 H90C 109.5
H90A C90 H90C 109.5
H90B C90 H90C 109.5
C79 C91 H91A 109.5
C79 C91 H91B 109.5
H91A C91 H91B 109.5
C79 C91 H91C 109.5
H91A C91 H91C 109.5
H91B C91 H91C 109.5
C96 C92 C93 104.84(17)
C96 C92 C104 117.43(18)
C93 C92 C104 120.69(18)
C96 C92 Zn4 109.08(13)
C93 C92 Zn4 93.90(13)
C104 C92 Zn4 108.09(13)
C94 C93 C92 108.57(18)
C94 C93 C97 127.2(2)
C92 C93 C97 124.25(19)
C93 C94 C95 108.47(18)
C93 C94 C101 127.2(2)
C95 C94 C101 124.3(2)
C96 C95 C94 109.16(19)
C96 C95 C102 125.5(2)
C94 C95 C102 125.3(2)
C95 C96 C92 108.82(18)
C95 C96 C103 125.25(19)
C92 C96 C103 125.79(18)
C93 C97 C98 115.05(19)
C93 C97 H97A 108.5
C98 C97 H97A 108.5
C93 C97 H97B 108.5
C98 C97 H97B 108.5
H97A C97 H97B 107.5
N8 C98 C97 113.75(18)
N8 C98 H98A 108.8
C97 C98 H98A 108.8
N8 C98 H98B 108.8
C97 C98 H98B 108.8
H98A C98 H98B 107.7
N8 C99 H99A 109.5
N8 C99 H99B 109.5
H99A C99 H99B 109.5
N8 C99 H99C 109.5
H99A C99 H99C 109.5
H99B C99 H99C 109.5
N8 C100 H10D 109.5
N8 C100 H10E 109.5
H10D C100 H10E 109.5
N8 C100 H10F 109.5
H10D C100 H10F 109.5
H10E C100 H10F 109.5
C94 C101 H10G 109.5
C94 C101 H10H 109.5
H10G C101 H10H 109.5
C94 C101 H10I 109.5
H10G C101 H10I 109.5
H10H C101 H10I 109.5
C95 C102 H10J 109.5
C95 C102 H10K 109.5
H10J C102 H10K 109.5
C95 C102 H10L 109.5
H10J C102 H10L 109.5
H10K C102 H10L 109.5
C96 C103 H10M 109.5
C96 C103 H10N 109.5
H10M C103 H10N 109.5
C96 C103 H10O 109.5
H10M C103 H10O 109.5
H10N C103 H10O 109.5
C92 C104 H10P 109.5
C92 C104 H10Q 109.5
H10P C104 H10Q 109.5
C92 C104 H10R 109.5
H10P C104 H10R 109.5
H10Q C104 H10R 109.5
C8 N1 C9 107.06(17)
C8 N1 C7 109.09(16)
C9 N1 C7 108.03(17)
C8 N1 Zn1 105.89(12)
C9 N1 Zn1 115.55(12)
C7 N1 Zn1 111.00(12)
C21 N2 C22 106.86(17)
C21 N2 C20 108.22(16)
C22 N2 C20 109.05(15)
C21 N2 Zn1 113.34(12)
C22 N2 Zn1 108.66(12)
C20 N2 Zn1 110.59(12)
C34 N3 C35 106.64(16)
C34 N3 C33 109.01(15)
C35 N3 C33 108.29(16)
C34 N3 Zn2 109.32(12)
C35 N3 Zn2 113.52(12)
C33 N3 Zn2 109.94(12)
C48 N4 C47 106.78(18)
C48 N4 C46 107.80(17)
C47 N4 C46 109.56(16)
C48 N4 Zn2 115.04(12)
C47 N4 Zn2 106.41(13)
C46 N4 Zn2 111.08(12)
C60 N5 C61 106.98(17)
C60 N5 C59 108.08(17)
C61 N5 C59 109.32(16)
C60 N5 Zn3 114.18(12)
C61 N5 Zn3 106.70(12)
C59 N5 Zn3 111.41(12)
C73 N6 C74 106.73(16)
C73 N6 C72 108.18(16)
C74 N6 C72 109.11(15)
C73 N6 Zn3 112.84(12)
C74 N6 Zn3 109.00(12)
C72 N6 Zn3 110.84(11)
C87 N7 C86 106.58(17)
C87 N7 C85 108.29(16)
C86 N7 C85 108.97(16)
C87 N7 Zn4 114.07(13)
C86 N7 Zn4 108.95(12)
C85 N7 Zn4 109.83(12)
C100 N8 C99 106.42(18)
C100 N8 C98 109.54(17)
C99 N8 C98 108.34(17)
C100 N8 Zn4 106.61(13)
C99 N8 Zn4 115.54(13)
C98 N8 Zn4 110.21(13)
C14 Zn1 C1 120.46(7)
C14 Zn1 N2 101.35(7)
C1 Zn1 N2 114.78(7)
C14 Zn1 N1 114.12(7)
C1 Zn1 N1 102.08(7)
N2 Zn1 N1 103.17(6)
C27 Zn2 C40 121.01(7)
C27 Zn2 N3 101.38(7)
C40 Zn2 N3 114.37(7)
C27 Zn2 N4 114.36(7)
C40 Zn2 N4 101.55(7)
N3 Zn2 N4 103.25(6)
C66 Zn3 C53 122.73(7)
C66 Zn3 N6 100.50(7)
C53 Zn3 N6 113.97(7)
C66 Zn3 N5 113.62(7)
C53 Zn3 N5 100.95(7)
N6 Zn3 N5 104.07(6)
C79 Zn4 C92 119.09(7)
C79 Zn4 N7 101.98(7)
C92 Zn4 N7 114.91(7)
C79 Zn4 N8 114.73(7)
C92 Zn4 N8 102.41(7)
N7 Zn4 N8 103.02(7)

loop_
_geom_bond_atom_site_label_1
_geom_bond_atom_site_label_2
_geom_bond_distance
C1 C5 1.455(3)
C1 C2 1.460(3)
C1 C13 1.524(3)
C1 Zn1 2.1491(19)
C2 C3 1.385(3)
C2 C6 1.505(3)
C3 C4 1.433(3)
C3 C10 1.495(3)
C4 C5 1.378(3)
C4 C11 1.502(3)
C5 C12 1.495(3)
C6 C7 1.524(3)
C6 H6A 0.9900
C6 H6B 0.9900
C7 N1 1.489(3)
C7 H7A 0.9900
C7 H7B 0.9900
C8 N1 1.478(3)
C8 H8A 0.9800
C8 H8B 0.9800
C8 H8C 0.9800
C9 N1 1.478(3)
C9 H9A 0.9800
C9 H9B 0.9800
C9 H9C 0.9800
C10 H10A 0.9800
C10 H10B 0.9800
C10 H10C 0.9800
C11 H11A 0.9800
C11 H11B 0.9800
C11 H11C 0.9800
C12 H12A 0.9800
C12 H12B 0.9800
C12 H12C 0.9800
C13 H13A 0.9800
C13 H13B 0.9800
C13 H13C 0.9800
C14 C18 1.461(3)
C14 C15 1.471(3)
C14 C26 1.527(3)
C14 Zn1 2.1386(19)
C15 C16 1.374(3)
C15 C19 1.501(3)
C16 C17 1.443(3)
C16 C23 1.498(3)
C17 C18 1.372(3)
C17 C24 1.501(3)
C18 C25 1.503(3)
C19 C20 1.523(3)
C19 H19A 0.9900
C19 H19B 0.9900
C20 N2 1.491(2)
C20 H20A 0.9900
C20 H20B 0.9900
C21 N2 1.474(3)
C21 H21A 0.9800
C21 H21B 0.9800
C21 H21C 0.9800
C22 N2 1.481(3)
C22 H22A 0.9800
C22 H22B 0.9800
C22 H22C 0.9800
C23 H23A 0.9800
C23 H23B 0.9800
C23 H23C 0.9800
C24 H24A 0.9800
C24 H24B 0.9800
C24 H24C 0.9800
C25 H25A 0.9800
C25 H25B 0.9800
C25 H25C 0.9800
C26 H26A 0.9800
C26 H26B 0.9800
C26 H26C 0.9800
C27 C31 1.460(3)
C27 C28 1.474(3)
C27 C39 1.528(3)
C27 Zn2 2.1324(18)
C28 C29 1.373(3)
C28 C32 1.504(3)
C29 C30 1.437(3)
C29 C36 1.502(3)
C30 C31 1.369(3)
C30 C37 1.505(3)
C31 C38 1.504(3)
C32 C33 1.519(3)
C32 H32A 0.9900
C32 H32B 0.9900
C33 N3 1.490(2)
C33 H33A 0.9900
C33 H33B 0.9900
C34 N3 1.476(3)
C34 H34A 0.9800
C34 H34B 0.9800
C34 H34C 0.9800
C35 N3 1.476(3)
C35 H35A 0.9800
C35 H35B 0.9800
C35 H35C 0.9800
C36 H36A 0.9800
C36 H36B 0.9800
C36 H36C 0.9800
C37 H37A 0.9800
C37 H37B 0.9800
C37 H37C 0.9800
C38 H38A 0.9800
C38 H38B 0.9800
C38 H38C 0.9800
C39 H39A 0.9800
C39 H39B 0.9800
C39 H39C 0.9800
C40 C44 1.460(3)
C40 C41 1.467(3)
C40 C52 1.524(3)
C40 Zn2 2.1366(19)
C41 C42 1.377(3)
C41 C45 1.501(3)
C42 C43 1.440(3)
C42 C49 1.499(3)
C43 C44 1.367(3)
C43 C50 1.503(3)
C44 C51 1.507(3)
C45 C46 1.526(3)
C45 H45A 0.9900
C45 H45B 0.9900
C46 N4 1.489(3)
C46 H46A 0.9900
C46 H46B 0.9900
C47 N4 1.479(3)
C47 H47A 0.9800
C47 H47B 0.9800
C47 H47C 0.9800
C48 N4 1.475(3)
C48 H48A 0.9800
C48 H48B 0.9800
C48 H48C 0.9800
C49 H49A 0.9800
C49 H49B 0.9800
C49 H49C 0.9800
C50 H50A 0.9800
C50 H50B 0.9800
C50 H50C 0.9800
C51 H51A 0.9800
C51 H51B 0.9800
C51 H51C 0.9800
C52 H52A 0.9800
C52 H52B 0.9800
C52 H52C 0.9800
C53 C57 1.456(3)
C53 C54 1.468(3)
C53 C65 1.523(3)
C53 Zn3 2.1432(19)
C54 C55 1.376(3)
C54 C58 1.499(3)
C55 C56 1.438(3)
C55 C62 1.499(3)
C56 C57 1.368(3)
C56 C63 1.504(3)
C57 C64 1.504(3)
C58 C59 1.529(3)
C58 H58A 0.9900
C58 H58B 0.9900
C59 N5 1.485(3)
C59 H59A 0.9900
C59 H59B 0.9900
C60 N5 1.475(3)
C60 H60A 0.9800
C60 H60B 0.9800
C60 H60C 0.9800
C61 N5 1.482(3)
C61 H61A 0.9800
C61 H61B 0.9800
C61 H61C 0.9800
C62 H62A 0.9800
C62 H62B 0.9800
C62 H62C 0.9800
C63 H63A 0.9800
C63 H63B 0.9800
C63 H63C 0.9800
C64 H64A 0.9800
C64 H64B 0.9800
C64 H64C 0.9800
C65 H65A 0.9800
C65 H65B 0.9800
C65 H65C 0.9800
C66 C70 1.468(3)
C66 C67 1.470(3)
C66 C78 1.528(3)
C66 Zn3 2.1323(18)
C67 C68 1.370(3)
C67 C71 1.505(3)
C68 C69 1.443(3)
C68 C75 1.498(3)
C69 C70 1.368(3)
C69 C76 1.504(3)
C70 C77 1.502(3)
C71 C72 1.524(3)
C71 H71A 0.9900
C71 H71B 0.9900
C72 N6 1.491(3)
C72 H72A 0.9900
C72 H72B 0.9900
C73 N6 1.476(3)
C73 H73A 0.9800
C73 H73B 0.9800
C73 H73C 0.9800
C74 N6 1.479(3)
C74 H74A 0.9800
C74 H74B 0.9800
C74 H74C 0.9800
C75 H75A 0.9800
C75 H75B 0.9800
C75 H75C 0.9800
C76 H76A 0.9800
C76 H76B 0.9800
C76 H76C 0.9800
C77 H77A 0.9800
C77 H77B 0.9800
C77 H77C 0.9800
C78 H78A 0.9800
C78 H78B 0.9800
C78 H78C 0.9800
C79 C83 1.454(3)
C79 C80 1.473(3)
C79 C91 1.526(3)
C79 Zn4 2.1290(18)
C80 C81 1.381(3)
C80 C84 1.497(3)
C81 C82 1.437(3)
C81 C88 1.497(3)
C82 C83 1.372(3)
C82 C89 1.503(3)
C83 C90 1.506(3)
C84 C85 1.524(3)
C84 H84A 0.9900
C84 H84B 0.9900
C85 N7 1.488(3)
C85 H85A 0.9900
C85 H85B 0.9900
C86 N7 1.480(3)
C86 H86A 0.9800
C86 H86B 0.9800
C86 H86C 0.9800
C87 N7 1.476(3)
C87 H87A 0.9800
C87 H87B 0.9800
C87 H87C 0.9800
C88 H88A 0.9800
C88 H88B 0.9800
C88 H88C 0.9800
C89 H89A 0.9800
C89 H89B 0.9800
C89 H89C 0.9800
C90 H90A 0.9800
C90 H90B 0.9800
C90 H90C 0.9800
C91 H91A 0.9800
C91 H91B 0.9800
C91 H91C 0.9800
C92 C96 1.458(3)
C92 C93 1.465(3)
C92 C104 1.520(3)
C92 Zn4 2.1435(19)
C93 C94 1.384(3)
C93 C97 1.497(3)
C94 C95 1.427(3)
C94 C101 1.504(3)
C95 C96 1.374(3)
C95 C102 1.506(3)
C96 C103 1.497(3)
C97 C98 1.524(3)
C97 H97A 0.9900
C97 H97B 0.9900
C98 N8 1.487(3)
C98 H98A 0.9900
C98 H98B 0.9900
C99 N8 1.477(3)
C99 H99A 0.9800
C99 H99B 0.9800
C99 H99C 0.9800
C100 N8 1.477(3)
C100 H10D 0.9800
C100 H10E 0.9800
C100 H10F 0.9800
C101 H10G 0.9800
C101 H10H 0.9800
C101 H10I 0.9800
C102 H10J 0.9800
C102 H10K 0.9800
C102 H10L 0.9800
C103 H10M 0.9800
C103 H10N 0.9800
C103 H10O 0.9800
C104 H10P 0.9800
C104 H10Q 0.9800
C104 H10R 0.9800
N1 Zn1 2.2373(16)
N2 Zn1 2.2182(16)
N3 Zn2 2.2251(16)
N4 Zn2 2.2272(17)
N5 Zn3 2.2274(16)
N6 Zn3 2.2232(15)
N7 Zn4 2.2203(17)
N8 Zn4 2.2230(17)

loop_
_geom_torsion_atom_site_label_1
_geom_torsion_atom_site_label_2
_geom_torsion_atom_site_label_3
_geom_torsion_atom_site_label_4
_geom_torsion
C5 C1 C2 C3 4.6(2)
C13 C1 C2 C3 139.70(19)
Zn1 C1 C2 C3 -106.27(15)
C5 C1 C2 C6 -176.82(18)
C13 C1 C2 C6 -41.7(3)
Zn1 C1 C2 C6 72.3(2)
C1 C2 C3 C4 -3.0(2)
C6 C2 C3 C4 178.38(19)
C1 C2 C3 C10 175.0(2)
C6 C2 C3 C10 -3.6(3)
C2 C3 C4 C5 0.2(2)
C10 C3 C4 C5 -177.9(2)
C2 C3 C4 C11 178.34(19)
C10 C3 C4 C11 0.2(3)
C3 C4 C5 C1 2.8(2)
C11 C4 C5 C1 -175.3(2)
C3 C4 C5 C12 -171.30(19)
C11 C4 C5 C12 10.6(3)
C2 C1 C5 C4 -4.5(2)
C13 C1 C5 C4 -141.69(18)
Zn1 C1 C5 C4 95.44(16)
C2 C1 C5 C12 169.68(18)
C13 C1 C5 C12 32.5(3)
Zn1 C1 C5 C12 -90.4(2)
C3 C2 C6 C7 89.1(3)
C1 C2 C6 C7 -89.2(3)
C2 C6 C7 N1 62.3(2)
C18 C14 C15 C16 4.0(2)
C26 C14 C15 C16 137.15(18)
Zn1 C14 C15 C16 -109.21(15)
C18 C14 C15 C19 -175.42(18)
C26 C14 C15 C19 -42.3(3)
Zn1 C14 C15 C19 71.32(19)
C14 C15 C16 C17 -3.2(2)
C19 C15 C16 C17 176.29(18)
C14 C15 C16 C23 177.67(19)
C19 C15 C16 C23 -2.9(3)
C15 C16 C17 C18 1.0(2)
C23 C16 C17 C18 -179.85(19)
C15 C16 C17 C24 179.31(18)
C23 C16 C17 C24 -1.5(3)
C16 C17 C18 C14 1.7(2)
C24 C17 C18 C14 -176.63(19)
C16 C17 C18 C25 -174.71(19)
C24 C17 C18 C25 7.0(3)
C15 C14 C18 C17 -3.4(2)
C26 C14 C18 C17 -138.28(18)
Zn1 C14 C18 C17 97.88(16)
C15 C14 C18 C25 172.91(18)
C26 C14 C18 C25 38.1(3)
Zn1 C14 C18 C25 -85.8(2)
C16 C15 C19 C20 95.4(2)
C14 C15 C19 C20 -85.2(2)
C15 C19 C20 N2 61.6(2)
C31 C27 C28 C29 4.1(2)
C39 C27 C28 C29 137.00(18)
Zn2 C27 C28 C29 -110.06(15)
C31 C27 C28 C32 -175.24(17)
C39 C27 C28 C32 -42.3(3)
Zn2 C27 C28 C32 70.64(19)
C27 C28 C29 C30 -3.4(2)
C32 C28 C29 C30 175.92(18)
C27 C28 C29 C36 175.99(19)
C32 C28 C29 C36 -4.7(3)
C28 C29 C30 C31 1.3(2)
C36 C29 C30 C31 -178.12(18)
C28 C29 C30 C37 -179.81(18)
C36 C29 C30 C37 0.8(3)
C29 C30 C31 C27 1.4(2)
C37 C30 C31 C27 -177.47(19)
C29 C30 C31 C38 -174.17(18)
C37 C30 C31 C38 7.0(3)
C28 C27 C31 C30 -3.3(2)
C39 C27 C31 C30 -138.14(17)
Zn2 C27 C31 C30 98.66(16)
C28 C27 C31 C38 172.36(17)
C39 C27 C31 C38 37.5(3)
Zn2 C27 C31 C38 -85.7(2)
C29 C28 C32 C33 96.9(2)
C27 C28 C32 C33 -83.9(2)
C28 C32 C33 N3 61.6(2)
C44 C40 C41 C42 4.3(2)
C52 C40 C41 C42 137.55(19)
Zn2 C40 C41 C42 -107.20(15)
C44 C40 C41 C45 -177.29(18)
C52 C40 C41 C45 -44.0(3)
Zn2 C40 C41 C45 71.2(2)
C40 C41 C42 C43 -3.2(2)
C45 C41 C42 C43 178.38(19)
C40 C41 C42 C49 175.0(2)
C45 C41 C42 C49 -3.4(3)
C41 C42 C43 C44 0.8(2)
C49 C42 C43 C44 -177.51(19)
C41 C42 C43 C50 179.73(19)
C49 C42 C43 C50 1.4(3)
C42 C43 C44 C40 2.0(2)
C50 C43 C44 C40 -176.93(19)
C42 C43 C44 C51 -173.98(19)
C50 C43 C44 C51 7.1(3)
C41 C40 C44 C43 -3.8(2)
C52 C40 C44 C43 -138.81(18)
Zn2 C40 C44 C43 97.54(16)
C41 C40 C44 C51 172.17(19)
C52 C40 C44 C51 37.1(3)
Zn2 C40 C44 C51 -86.5(2)
C42 C41 C45 C46 91.7(3)
C40 C41 C45 C46 -86.5(2)
C41 C45 C46 N4 61.8(2)
C57 C53 C54 C55 -4.4(2)
C65 C53 C54 C55 -137.95(19)
Zn3 C53 C54 C55 106.76(15)
C57 C53 C54 C58 177.86(19)
C65 C53 C54 C58 44.3(3)
Zn3 C53 C54 C58 -71.0(2)
C53 C54 C55 C56 3.0(2)
C58 C54 C55 C56 -179.32(19)
C53 C54 C55 C62 -174.3(2)
C58 C54 C55 C62 3.3(4)
C54 C55 C56 C57 -0.3(2)
C62 C55 C56 C57 177.1(2)
C54 C55 C56 C63 -178.4(2)
C62 C55 C56 C63 -0.9(3)
C55 C56 C57 C53 -2.5(2)
C63 C56 C57 C53 175.4(2)
C55 C56 C57 C64 172.42(19)
C63 C56 C57 C64 -9.6(3)
C54 C53 C57 C56 4.2(2)
C65 C53 C57 C56 139.78(19)
Zn3 C53 C57 C56 -97.84(16)
C54 C53 C57 C64 -170.80(19)
C65 C53 C57 C64 -35.2(3)
Zn3 C53 C57 C64 87.1(2)
C55 C54 C58 C59 -90.9(2)
C53 C54 C58 C59 86.4(2)
C54 C58 C59 N5 -62.7(2)
C70 C66 C67 C68 -4.2(2)
C78 C66 C67 C68 -135.80(18)
Zn3 C66 C67 C68 109.86(14)
C70 C66 C67 C71 175.45(17)
C78 C66 C67 C71 43.8(3)
Zn3 C66 C67 C71 -70.49(19)
C66 C67 C68 C69 3.4(2)
C71 C67 C68 C69 -176.29(17)
C66 C67 C68 C75 -176.47(19)
C71 C67 C68 C75 3.9(3)
C67 C68 C69 C70 -1.1(2)
C75 C68 C69 C70 178.73(19)
C67 C68 C69 C76 -179.69(18)
C75 C68 C69 C76 0.1(3)
C68 C69 C70 C66 -1.6(2)
C76 C69 C70 C66 176.89(18)
C68 C69 C70 C77 174.69(18)
C76 C69 C70 C77 -6.8(3)
C67 C66 C70 C69 3.5(2)
C78 C66 C70 C69 137.06(18)
Zn3 C66 C70 C69 -99.65(16)
C67 C66 C70 C77 -172.89(18)
C78 C66 C70 C77 -39.3(3)
Zn3 C66 C70 C77 84.0(2)
C68 C67 C71 C72 -97.3(2)
C66 C67 C71 C72 83.1(2)
C67 C71 C72 N6 -61.1(2)
C83 C79 C80 C81 -3.5(2)
C91 C79 C80 C81 -137.33(18)
Zn4 C79 C80 C81 109.69(15)
C83 C79 C80 C84 175.44(18)
C91 C79 C80 C84 41.6(3)
Zn4 C79 C80 C84 -71.34(19)
C79 C80 C81 C82 2.8(2)
C84 C80 C81 C82 -176.20(18)
C79 C80 C81 C88 -177.90(19)
C84 C80 C81 C88 3.1(3)
C80 C81 C82 C83 -0.8(2)
C88 C81 C82 C83 179.81(19)
C80 C81 C82 C89 179.77(19)
C88 C81 C82 C89 0.4(3)
C81 C82 C83 C79 -1.5(2)
C89 C82 C83 C79 177.92(18)
C81 C82 C83 C90 175.01(18)
C89 C82 C83 C90 -5.6(3)
C80 C79 C83 C82 3.0(2)
C91 C79 C83 C82 138.51(18)
Zn4 C79 C83 C82 -97.83(16)
C80 C79 C83 C90 -173.44(18)
C91 C79 C83 C90 -38.0(3)
Zn4 C79 C83 C90 85.7(2)
C81 C80 C84 C85 -96.1(2)
C79 C80 C84 C85 85.1(2)
C80 C84 C85 N7 -61.6(2)
C96 C92 C93 C94 -3.6(2)
C104 C92 C93 C94 -139.0(2)
Zn4 C92 C93 C94 107.30(16)
C96 C92 C93 C97 176.9(2)
C104 C92 C93 C97 41.6(3)
Zn4 C92 C93 C97 -72.2(2)
C92 C93 C94 C95 2.3(2)
C97 C93 C94 C95 -178.2(2)
C92 C93 C94 C101 -175.8(2)
C97 C93 C94 C101 3.7(4)
C93 C94 C95 C96 0.0(2)
C101 C94 C95 C96 178.2(2)
C93 C94 C95 C102 -179.0(2)
C101 C94 C95 C102 -0.8(4)
C94 C95 C96 C92 -2.4(2)
C102 C95 C96 C92 176.6(2)
C94 C95 C96 C103 173.7(2)
C102 C95 C96 C103 -7.4(3)
C93 C92 C96 C95 3.6(2)
C104 C92 C96 C95 140.73(19)
Zn4 C92 C96 C95 -95.93(17)
C93 C92 C96 C103 -172.4(2)
C104 C92 C96 C103 -35.3(3)
Zn4 C92 C96 C103 88.1(2)
C94 C93 C97 C98 -91.5(3)
C92 C93 C97 C98 87.8(3)
C93 C97 C98 N8 -61.9(3)
C6 C7 N1 C8 70.3(2)
C6 C7 N1 C9 -173.70(17)
C6 C7 N1 Zn1 -46.1(2)
C19 C20 N2 C21 -173.11(17)
C19 C20 N2 C22 71.0(2)
C19 C20 N2 Zn1 -48.41(19)
C32 C33 N3 C34 70.9(2)
C32 C33 N3 C35 -173.42(17)
C32 C33 N3 Zn2 -48.87(19)
C45 C46 N4 C48 -173.42(17)
C45 C46 N4 C47 70.7(2)
C45 C46 N4 Zn2 -46.5(2)
C58 C59 N5 C60 173.73(17)
C58 C59 N5 C61 -70.2(2)
C58 C59 N5 Zn3 47.51(19)
C71 C72 N6 C73 172.96(16)
C71 C72 N6 C74 -71.3(2)
C71 C72 N6 Zn3 48.75(18)
C84 C85 N7 C87 173.42(17)
C84 C85 N7 C86 -71.0(2)
C84 C85 N7 Zn4 48.26(19)
C97 C98 N8 C100 -70.7(2)
C97 C98 N8 C99 173.61(19)
C97 C98 N8 Zn4 46.3(2)
C18 C14 Zn1 C1 81.73(15)
C15 C14 Zn1 C1 -170.52(11)
C26 C14 Zn1 C1 -47.09(16)
C18 C14 Zn1 N2 -150.38(13)
C15 C14 Zn1 N2 -42.63(12)
C26 C14 Zn1 N2 80.79(14)
C18 C14 Zn1 N1 -40.23(15)
C15 C14 Zn1 N1 67.52(12)
C26 C14 Zn1 N1 -169.05(12)
C5 C1 Zn1 C14 84.83(15)
C2 C1 Zn1 C14 -167.85(11)
C13 C1 Zn1 C14 -43.29(17)
C5 C1 Zn1 N2 -36.70(16)
C2 C1 Zn1 N2 70.62(13)
C13 C1 Zn1 N2 -164.82(13)
C5 C1 Zn1 N1 -147.52(13)
C2 C1 Zn1 N1 -40.20(13)
C13 C1 Zn1 N1 84.35(14)
C21 N2 Zn1 C14 163.28(14)
C22 N2 Zn1 C14 -78.10(13)
C20 N2 Zn1 C14 41.55(14)
C21 N2 Zn1 C1 -65.26(16)
C22 N2 Zn1 C1 53.36(14)
C20 N2 Zn1 C1 173.02(12)
C21 N2 Zn1 N1 44.91(15)
C22 N2 Zn1 N1 163.53(12)
C20 N2 Zn1 N1 -76.81(13)
C8 N1 Zn1 C14 51.06(14)
C9 N1 Zn1 C14 -67.24(16)
C7 N1 Zn1 C14 169.32(13)
C8 N1 Zn1 C1 -80.54(13)
C9 N1 Zn1 C1 161.17(15)
C7 N1 Zn1 C1 37.73(14)
C8 N1 Zn1 N2 160.10(12)
C9 N1 Zn1 N2 41.80(15)
C7 N1 Zn1 N2 -81.64(14)
C31 C27 Zn2 C40 81.27(15)
C28 C27 Zn2 C40 -170.79(11)
C39 C27 Zn2 C40 -47.27(15)
C31 C27 Zn2 N3 -150.99(13)
C28 C27 Zn2 N3 -43.05(12)
C39 C27 Zn2 N3 80.47(13)
C31 C27 Zn2 N4 -40.64(15)
C28 C27 Zn2 N4 67.30(12)
C39 C27 Zn2 N4 -169.19(12)
C44 C40 Zn2 C27 83.26(15)
C41 C40 Zn2 C27 -169.29(11)
C52 C40 Zn2 C27 -45.09(17)
C44 C40 Zn2 N3 -38.41(16)
C41 C40 Zn2 N3 69.04(13)
C52 C40 Zn2 N3 -166.76(13)
C44 C40 Zn2 N4 -148.86(14)
C41 C40 Zn2 N4 -41.41(13)
C52 C40 Zn2 N4 82.80(15)
C34 N3 Zn2 C27 -77.53(13)
C35 N3 Zn2 C27 163.56(14)
C33 N3 Zn2 C27 42.10(14)
C34 N3 Zn2 C40 54.39(14)
C35 N3 Zn2 C40 -64.52(16)
C33 N3 Zn2 C40 174.01(12)
C34 N3 Zn2 N4 163.81(12)
C35 N3 Zn2 N4 44.90(15)
C33 N3 Zn2 N4 -76.56(13)
C48 N4 Zn2 C27 -66.13(16)
C47 N4 Zn2 C27 51.89(15)
C46 N4 Zn2 C27 171.07(13)
C48 N4 Zn2 C40 161.83(15)
C47 N4 Zn2 C40 -80.15(14)
C46 N4 Zn2 C40 39.03(15)
C48 N4 Zn2 N3 43.09(16)
C47 N4 Zn2 N3 161.11(13)
C46 N4 Zn2 N3 -79.71(14)
C70 C66 Zn3 C53 -81.24(15)
C67 C66 Zn3 C53 170.45(11)
C78 C66 Zn3 C53 46.78(15)
C70 C66 Zn3 N6 151.14(13)
C67 C66 Zn3 N6 42.84(12)
C78 C66 Zn3 N6 -80.83(13)
C70 C66 Zn3 N5 40.60(15)
C67 C66 Zn3 N5 -67.71(13)
C78 C66 Zn3 N5 168.62(12)
C57 C53 Zn3 C66 -84.28(15)
C54 C53 Zn3 C66 167.88(11)
C65 C53 Zn3 C66 43.12(17)
C57 C53 Zn3 N6 37.24(15)
C54 C53 Zn3 N6 -70.60(13)
C65 C53 Zn3 N6 164.65(13)
C57 C53 Zn3 N5 148.17(13)
C54 C53 Zn3 N5 40.33(12)
C65 C53 Zn3 N5 -84.43(14)
C73 N6 Zn3 C66 -163.14(14)
C74 N6 Zn3 C66 78.47(13)
C72 N6 Zn3 C66 -41.63(13)
C73 N6 Zn3 C53 63.69(15)
C74 N6 Zn3 C53 -54.70(14)
C72 N6 Zn3 C53 -174.81(12)
C73 N6 Zn3 N5 -45.33(15)
C74 N6 Zn3 N5 -163.72(12)
C72 N6 Zn3 N5 76.18(13)
C60 N5 Zn3 C66 65.47(16)
C61 N5 Zn3 C66 -52.49(15)
C59 N5 Zn3 C66 -171.74(13)
C60 N5 Zn3 C53 -161.24(14)
C61 N5 Zn3 C53 80.80(14)
C59 N5 Zn3 C53 -38.46(14)
C60 N5 Zn3 N6 -42.87(15)
C61 N5 Zn3 N6 -160.83(13)
C59 N5 Zn3 N6 79.92(14)
C83 C79 Zn4 C92 -82.08(15)
C80 C79 Zn4 C92 170.52(11)
C91 C79 Zn4 C92 47.02(16)
C83 C79 Zn4 N7 150.28(13)
C80 C79 Zn4 N7 42.88(12)
C91 C79 Zn4 N7 -80.61(14)
C83 C79 Zn4 N8 39.72(15)
C80 C79 Zn4 N8 -67.68(13)
C91 C79 Zn4 N8 168.82(12)
C96 C92 Zn4 C79 -82.89(15)
C93 C92 Zn4 C79 169.94(12)
C104 C92 Zn4 C79 45.85(17)
C96 C92 Zn4 N7 38.45(16)
C93 C92 Zn4 N7 -68.72(14)
C104 C92 Zn4 N7 167.19(13)
C96 C92 Zn4 N8 149.34(13)
C93 C92 Zn4 N8 42.17(13)
C104 C92 Zn4 N8 -81.92(15)
C87 N7 Zn4 C79 -163.52(15)
C86 N7 Zn4 C79 77.54(14)
C85 N7 Zn4 C79 -41.75(14)
C87 N7 Zn4 C92 66.21(16)
C86 N7 Zn4 C92 -52.73(15)
C85 N7 Zn4 C92 -172.02(13)
C87 N7 Zn4 N8 -44.32(16)
C86 N7 Zn4 N8 -163.26(13)
C85 N7 Zn4 N8 77.46(14)
C100 N8 Zn4 C79 -51.26(16)
C99 N8 Zn4 C79 66.74(17)
C98 N8 Zn4 C79 -170.06(14)
C100 N8 Zn4 C92 79.23(15)
C99 N8 Zn4 C92 -162.76(15)
C98 N8 Zn4 C92 -39.57(15)
C100 N8 Zn4 N7 -161.19(14)
C99 N8 Zn4 N7 -43.19(16)
C98 N8 Zn4 N7 80.01(15)
